data_2237309
loop_
_publ_author_name
'Smith, Graham'
'Wermuth, Urs D.'

_publ_section_title
;
 4-Amino-<i>N</i>-(4,6-dimethylpyrimidin-2-yl)benzenesulfonamide--2-nitrobenzoic
 acid (1/1)
;
_journal_coeditor_code GG2106
_journal_issue 2
_journal_name_full 'Acta Crystallographica Section E'
_journal_page_first o234
_journal_paper_doi 10.1107/S1600536813000779
_journal_volume 69
_journal_year 2013
_chemical_formula_iupac 'C12 H14 N4 O2 S, C7 H5 N O4'
_chemical_formula_moiety 'C12 H14 N4 O2 S, C7 H5 N O4'
_chemical_formula_sum 'C19 H19 N5 O6 S'
_chemical_formula_weight 445.46
_chemical_name_common 'sulfamethazine 2-nitrobenzoic acid (1:1)'
_chemical_name_systematic
;
4-Amino-<i>N</i>-(4,6-dimethylpyrimidin-2-yl)benzenesulfonamide--
2-nitrobenzoic acid (1/1)
;
_space_group_IT_number 33
_symmetry_cell_setting orthorhombic
_symmetry_space_group_name_Hall 'P 2c -2n'
_symmetry_space_group_name_H-M 'P n a 21'
_atom_sites_solution_hydrogens geom
_atom_sites_solution_primary direct
_atom_sites_solution_secondary difmap
_audit_creation_method SHELXL-97
_cell_angle_alpha 90.00
_cell_angle_beta 90.00
_cell_angle_gamma 90.00
_cell_formula_units_Z 4
_cell_length_a 14.2945(4)
_cell_length_b 8.0115(3)
_cell_length_c 19.0962(5)
_cell_measurement_reflns_used 3011
_cell_measurement_temperature 200.0(10)
_cell_measurement_theta_max 28.83
_cell_measurement_theta_min 3.10
_cell_volume 2186.90(12)
_computing_cell_refinement 'CrysAlis PRO (Agilent, 2012)'
_computing_data_collection 'CrysAlis PRO (Agilent, 2012)'
_computing_data_reduction 'CrysAlis PRO (Agilent, 2012)'
_computing_molecular_graphics 'PLATON (Spek, 2009)'
_computing_publication_material 'PLATON (Spek, 2009)'
_computing_structure_refinement 'SHELXL97 (Sheldrick, 2008) within WinGX (Farrugia, 2012)'
_computing_structure_solution 'SIR92 (Altomare <i>et al.</i>, 1993)'
_diffrn_ambient_temperature 200.0(10)
_diffrn_detector_area_resol_mean 16.077
_diffrn_measured_fraction_theta_full 0.998
_diffrn_measured_fraction_theta_max 0.998
_diffrn_measurement_device_type 'Oxford Diffraction Gemini-S CCD-detector'
_diffrn_measurement_method '\w scans'
_diffrn_radiation_monochromator graphite
_diffrn_radiation_source 'Enhance (Mo) X-ray source'
_diffrn_radiation_type MoK\a
_diffrn_radiation_wavelength 0.71073
_diffrn_reflns_av_R_equivalents 0.0229
_diffrn_reflns_av_sigmaI/netI 0.0305
_diffrn_reflns_limit_h_max 9
_diffrn_reflns_limit_h_min -17
_diffrn_reflns_limit_k_max 9
_diffrn_reflns_limit_k_min -8
_diffrn_reflns_limit_l_max 8
_diffrn_reflns_limit_l_min -23
_diffrn_reflns_number 5541
_diffrn_reflns_theta_full 25.99
_diffrn_reflns_theta_max 25.99
_diffrn_reflns_theta_min 3.10
_diffrn_standards_number 0
_exptl_absorpt_coefficient_mu 0.193
_exptl_absorpt_correction_T_max 0.980
_exptl_absorpt_correction_T_min 0.964
_exptl_absorpt_correction_type multi-scan
_exptl_absorpt_process_details '(CrysAlis PRO; Agilent, 2012)'
_exptl_crystal_colour yellow
_exptl_crystal_density_diffrn 1.353
_exptl_crystal_density_method 'not measured'
_exptl_crystal_description plate
_exptl_crystal_F_000 928
_exptl_crystal_size_max 0.30
_exptl_crystal_size_mid 0.21
_exptl_crystal_size_min 0.12
_refine_diff_density_max 0.293
_refine_diff_density_min -0.207
_refine_ls_abs_structure_details 'Flack (1983), 565 Friedel pairs'
_refine_ls_abs_structure_Flack 0.08(9)
_refine_ls_extinction_method none
_refine_ls_goodness_of_fit_ref 1.036
_refine_ls_hydrogen_treatment constr
_refine_ls_matrix_type full
_refine_ls_number_parameters 286
_refine_ls_number_reflns 2777
_refine_ls_number_restraints 29
_refine_ls_restrained_S_all 1.036
_refine_ls_R_factor_all 0.0439
_refine_ls_R_factor_gt 0.0400
_refine_ls_shift/su_max 0.001
_refine_ls_shift/su_mean 0.000
_refine_ls_structure_factor_coef Fsqd
_refine_ls_weighting_details 'w=1/[\s^2^(Fo^2^)+(0.0555P)^2^+0.5356P] where P=(Fo^2^+2Fc^2^)/3'
_refine_ls_weighting_scheme calc
_refine_ls_wR_factor_gt 0.0973
_refine_ls_wR_factor_ref 0.0994
_reflns_number_gt 2587
_reflns_number_total 2777
_reflns_threshold_expression I>2\s(I)
_cod_data_source_file gg2106.cif
_cod_data_source_block I
_cod_original_cell_volume 2186.91(12)
_cod_database_code 2237309
_cod_database_fobs_code 2237309

loop_
_symmetry_equiv_pos_as_xyz
'x, y, z'
'-x, -y, z+1/2'
'-x+1/2, y+1/2, z+1/2'
'x+1/2, -y+1/2, z'

loop_
_atom_site_aniso_label
_atom_site_aniso_U_11
_atom_site_aniso_U_22
_atom_site_aniso_U_33
_atom_site_aniso_U_12
_atom_site_aniso_U_13
_atom_site_aniso_U_23
S1A 0.0215(3) 0.0274(3) 0.0259(3) 0.0012(2) -0.0003(3) -0.0001(4)
O11A 0.0246(10) 0.0395(11) 0.0385(13) 0.0037(8) -0.0055(10) -0.0031(10)
O12A 0.0320(11) 0.0301(11) 0.0357(12) -0.0002(8) 0.0019(10) 0.0056(11)
N1A 0.0352(14) 0.0415(16) 0.0289(14) -0.0063(12) 0.0044(12) -0.0024(13)
N2A 0.0196(12) 0.0357(13) 0.0312(14) -0.0001(10) 0.0047(11) -0.0042(12)
N3A 0.0287(13) 0.0381(15) 0.0334(15) -0.0045(11) 0.0021(12) -0.0023(13)
N41A 0.0292(12) 0.0281(13) 0.104(3) 0.0001(10) 0.0144(19) 0.000(2)
C2A 0.0290(15) 0.0261(15) 0.0267(16) -0.0033(12) 0.0013(13) -0.0014(13)
C4A 0.0333(17) 0.0414(18) 0.043(2) -0.0065(14) -0.0031(17) -0.0012(17)
C5A 0.047(2) 0.063(3) 0.039(2) -0.0157(18) -0.0120(18) 0.003(2)
C6A 0.048(2) 0.050(2) 0.0306(18) -0.0159(17) 0.0001(16) -0.0002(17)
C11A 0.0234(12) 0.0310(14) 0.0242(13) 0.0008(10) -0.0014(14) -0.0014(15)
C21A 0.0236(13) 0.0308(14) 0.0314(17) -0.0061(11) 0.0053(12) 0.0009(13)
C31A 0.0209(13) 0.0333(15) 0.0395(19) 0.0001(11) 0.0049(13) -0.0029(14)
C41A 0.0264(13) 0.0318(14) 0.0391(17) -0.0005(11) 0.0013(17) 0.0005(17)
C42A 0.0316(19) 0.079(3) 0.067(3) -0.007(2) -0.006(2) -0.008(3)
C51A 0.0278(14) 0.0282(14) 0.041(2) -0.0072(11) 0.0010(15) -0.0015(15)
C61A 0.0190(12) 0.0346(15) 0.033(2) -0.0056(10) 0.0014(13) -0.0021(14)
C62A 0.080(3) 0.090(3) 0.029(2) -0.017(3) 0.001(2) -0.004(2)
O11 0.0497(15) 0.092(2) 0.0499(18) -0.0238(14) 0.0210(14) -0.0240(17)
O12 0.0360(13) 0.0713(17) 0.0443(16) -0.0111(12) 0.0148(12) -0.0126(15)
O21 0.054(6) 0.123(10) 0.073(8) 0.001(7) -0.004(4) 0.065(6)
O22 0.060(3) 0.186(12) 0.039(5) -0.011(7) 0.000(5) -0.033(6)
O23 0.060(3) 0.186(12) 0.039(5) -0.011(7) 0.000(5) -0.033(6)
O24 0.054(6) 0.123(10) 0.073(8) 0.001(7) -0.004(4) 0.065(6)
N2 0.0385(19) 0.125(3) 0.037(2) -0.011(2) 0.0077(17) 0.001(2)
C1 0.0342(16) 0.046(2) 0.0333(18) -0.0038(14) 0.0065(16) 0.0044(17)
C2 0.0335(17) 0.052(2) 0.037(2) -0.0019(15) 0.0062(16) 0.0041(17)
C3 0.043(2) 0.070(3) 0.038(2) -0.0094(18) 0.0142(18) 0.003(2)
C4 0.036(2) 0.088(3) 0.060(3) -0.020(2) 0.010(2) -0.001(3)
C5 0.042(2) 0.113(4) 0.049(3) -0.023(2) -0.008(2) 0.006(3)
C6 0.043(2) 0.096(3) 0.035(2) -0.015(2) 0.0038(17) 0.005(2)
C11 0.0347(18) 0.048(2) 0.0335(19) -0.0029(15) 0.0057(16) -0.0002(17)

loop_
_atom_site_type_symbol
_atom_site_label
_atom_site_fract_x
_atom_site_fract_y
_atom_site_fract_z
_atom_site_U_iso_or_equiv
_atom_site_thermal_displace_type
_atom_site_calc_flag
_atom_site_refinement_flags
_atom_site_occupancy
S S1A 0.44672(4) 1.02307(8) 0.75273(5) 0.0249(2) Uani . . 1.000
O O11A 0.35295(13) 0.9968(3) 0.72869(13) 0.0342(7) Uani . . 1.000
O O12A 0.50151(14) 1.1513(3) 0.72083(12) 0.0326(7) Uani . . 1.000
N N1A 0.47662(18) 1.1033(3) 0.95152(15) 0.0352(8) Uani . . 1.000
N N2A 0.43078(16) 1.0714(3) 0.83654(14) 0.0288(8) Uani . . 1.000
N N3A 0.59047(17) 1.0898(3) 0.86027(15) 0.0334(8) Uani . . 1.000
N N41A 0.65507(17) 0.3924(3) 0.7489(2) 0.0538(12) Uani . . 1.000
C C2A 0.5032(2) 1.0887(4) 0.88442(16) 0.0273(9) Uani . . 1.000
C C4A 0.6585(2) 1.1028(4) 0.9085(2) 0.0392(11) Uani . . 1.000
C C5A 0.6372(3) 1.1216(5) 0.9787(2) 0.0497(14) Uani . . 1.000
C C6A 0.5446(3) 1.1221(5) 0.99900(19) 0.0429(11) Uani . . 1.000
C C11A 0.50792(17) 0.8370(3) 0.75032(18) 0.0262(8) Uani . . 1.000
C C21A 0.60295(19) 0.8371(4) 0.73347(16) 0.0286(9) Uani . . 1.000
C C31A 0.6509(2) 0.6892(4) 0.73148(18) 0.0312(9) Uani . . 1.000
C C41A 0.60616(19) 0.5374(3) 0.7475(2) 0.0324(9) Uani . . 1.000
C C42A 0.7565(2) 1.0928(6) 0.8819(3) 0.0592(15) Uani . . 1.000
C C51A 0.5098(2) 0.5407(4) 0.76412(18) 0.0323(9) Uani . . 1.000
C C61A 0.46169(19) 0.6885(4) 0.76475(17) 0.0289(9) Uani . . 1.000
C C62A 0.5143(3) 1.1416(7) 1.0737(2) 0.0663(16) Uani . . 1.000
O O11 0.28633(18) 0.8862(4) 0.90536(17) 0.0639(10) Uani . . 1.000
O O12 0.30259(17) 1.0522(4) 0.99775(15) 0.0505(9) Uani . . 1.000
O O21 0.2682(14) 0.800(3) 1.1121(18) 0.083(5) Uani . . 0.500
O O22 0.1915(11) 1.0471(16) 1.1479(5) 0.095(4) Uani . . 0.500
O O23 0.1968(11) 0.9621(18) 1.1692(5) 0.095(4) Uani . . 0.500
O O24 0.2837(14) 0.842(3) 1.1026(18) 0.083(5) Uani . . 0.500
N N2 0.2084(2) 0.9099(6) 1.1124(2) 0.0668(14) Uani . . 1.000
C C1 0.1619(2) 0.9013(4) 0.98691(19) 0.0378(10) Uani . . 1.000
C C2 0.1370(2) 0.8973(5) 1.05718(19) 0.0408(11) Uani . . 1.000
C C3 0.0460(2) 0.8689(5) 1.0792(2) 0.0503(14) Uani . . 1.000
C C4 -0.0216(3) 0.8434(6) 1.0290(3) 0.0613(16) Uani . . 1.000
C C5 0.0011(3) 0.8421(7) 0.9596(3) 0.0680(18) Uani . . 1.000
C C6 0.0926(3) 0.8725(6) 0.9385(2) 0.0580(14) Uani . . 1.000
C C11 0.2569(2) 0.9455(5) 0.95931(19) 0.0387(11) Uani . . 1.000
H H2A 0.37560 1.03330 0.85240 0.0350 Uiso . R 1.000
H H5A 0.68450 1.13390 1.01170 0.0600 Uiso calc R 1.000
H H21A 0.63350 0.93690 0.72370 0.0340 Uiso calc R 1.000
H H31A 0.71390 0.68900 0.71940 0.0380 Uiso calc R 1.000
H H41A 0.71650 0.38280 0.73590 0.0650 Uiso . R 1.000
H H42A 0.62490 0.30460 0.75470 0.0650 Uiso . R 1.000
H H43A 0.78730 0.99840 0.90250 0.0890 Uiso calc R 1.000
H H44A 0.78950 1.19300 0.89420 0.0890 Uiso calc R 1.000
H H45A 0.75570 1.08070 0.83190 0.0890 Uiso calc R 1.000
H H51A 0.47880 0.44180 0.77470 0.0390 Uiso calc R 1.000
H H61A 0.39800 0.68950 0.77480 0.0350 Uiso calc R 1.000
H H62A 0.44730 1.13730 1.07620 0.0990 Uiso calc R 1.000
H H63A 0.53580 1.24710 1.09130 0.0990 Uiso calc R 1.000
H H64A 0.54040 1.05310 1.10130 0.0990 Uiso calc R 1.000
H H3 0.03110 0.86720 1.12660 0.0600 Uiso calc R 1.000
H H4 -0.08350 0.82690 1.04260 0.0740 Uiso calc R 1.000
H H5 -0.04480 0.82070 0.92630 0.0820 Uiso calc R 1.000
H H6 0.10710 0.87350 0.89100 0.0690 Uiso calc R 1.000
H H12 0.36150 1.06900 0.98230 0.0760 Uiso . R 1.000

loop_
_atom_type_symbol
_atom_type_description
_atom_type_scat_dispersion_real
_atom_type_scat_dispersion_imag
_atom_type_scat_source
C C 0.0033 0.0016 'International Tables Vol C Tables 4.2.6.8 and 6.1.1.4'
H H 0.0000 0.0000 'International Tables Vol C Tables 4.2.6.8 and 6.1.1.4'
N N 0.0061 0.0033 'International Tables Vol C Tables 4.2.6.8 and 6.1.1.4'
O O 0.0106 0.0060 'International Tables Vol C Tables 4.2.6.8 and 6.1.1.4'
S S 0.1246 0.1234 'International Tables Vol C Tables 4.2.6.8 and 6.1.1.4'

loop_
_geom_angle_atom_site_label_1
_geom_angle_atom_site_label_2
_geom_angle_atom_site_label_3
_geom_angle
_geom_angle_publ_flag
O11A S1A O12A 118.83(14) no
O11A S1A N2A 102.39(13) no
O11A S1A C11A 109.77(13) no
O12A S1A N2A 108.56(13) no
O12A S1A C11A 109.35(13) no
N2A S1A C11A 107.21(15) no
C2A N1A C6A 116.8(3) no
S1A N2A C2A 123.7(2) no
C2A N3A C4A 116.2(3) no
C2A N2A H2A 118.00 no
S1A N2A H2A 111.00 no
C41A N41A H41A 124.00 no
H41A N41A H42A 118.00 no
C41A N41A H42A 117.00 no
O24 N2 C2 118.1(16) no
O23 N2 C2 126.1(8) no
O21 N2 O22 137.0(16) no
O21 N2 C2 115.5(15) no
O22 N2 C2 107.4(7) no
N1A C2A N3A 126.6(3) no
N1A C2A N2A 115.3(3) no
N2A C2A N3A 118.2(3) no
N3A C4A C5A 120.9(3) no
C5A C4A C42A 122.9(4) no
N3A C4A C42A 116.2(4) no
C4A C5A C6A 119.0(4) no
N1A C6A C5A 120.4(3) no
N1A C6A C62A 116.6(4) no
C5A C6A C62A 123.0(4) no
C21A C11A C61A 120.6(2) no
S1A C11A C61A 119.5(2) no
S1A C11A C21A 119.9(2) no
C11A C21A C31A 119.5(3) no
C21A C31A C41A 120.9(3) no
C31A C41A C51A 118.4(2) no
N41A C41A C31A 120.7(3) no
N41A C41A C51A 120.9(3) no
C41A C51A C61A 120.5(3) no
C11A C61A C51A 120.0(3) no
C4A C5A H5A 121.00 no
C6A C5A H5A 120.00 no
C11A C21A H21A 120.00 no
C31A C21A H21A 120.00 no
C21A C31A H31A 120.00 no
C41A C31A H31A 120.00 no
H43A C42A H44A 109.00 no
C4A C42A H44A 109.00 no
C4A C42A H43A 109.00 no
H44A C42A H45A 109.00 no
H43A C42A H45A 109.00 no
C4A C42A H45A 109.00 no
C61A C51A H51A 120.00 no
C41A C51A H51A 120.00 no
C11A C61A H61A 120.00 no
C51A C61A H61A 120.00 no
H63A C62A H64A 110.00 no
C6A C62A H62A 109.00 no
C6A C62A H63A 109.00 no
H62A C62A H63A 109.00 no
H62A C62A H64A 110.00 no
C6A C62A H64A 109.00 no
C2 C1 C11 125.3(3) no
C6 C1 C11 117.1(3) no
C2 C1 C6 117.5(3) no
N2 C2 C3 116.4(3) no
C1 C2 C3 122.5(3) no
N2 C2 C1 120.9(3) no
C2 C3 C4 118.2(4) no
C3 C4 C5 120.7(4) no
C4 C5 C6 120.3(4) no
C1 C6 C5 120.8(4) no
O11 C11 C1 121.4(3) no
O12 C11 C1 114.3(3) no
O11 C11 O12 124.3(3) no
C2 C3 H3 121.00 no
C4 C3 H3 121.00 no
C3 C4 H4 120.00 no
C5 C4 H4 120.00 no
C4 C5 H5 120.00 no
C6 C5 H5 120.00 no
C1 C6 H6 120.00 no
C5 C6 H6 120.00 no

loop_
_geom_bond_atom_site_label_1
_geom_bond_atom_site_label_2
_geom_bond_distance
_geom_bond_publ_flag
S1A O11A 1.432(2) no
S1A O12A 1.428(2) no
S1A N2A 1.662(3) no
S1A C11A 1.729(2) no
O11 C11 1.210(5) no
O12 C11 1.302(5) no
O21 N2 1.23(2) no
O22 N2 1.314(13) no
O23 N2 1.174(11) no
O24 N2 1.22(2) no
O12 H12 0.9000 no
N1A C6A 1.338(5) no
N1A C2A 1.342(4) no
N2A C2A 1.388(4) no
N3A C2A 1.330(4) no
N3A C4A 1.343(4) no
N41A C41A 1.356(3) no
N2A H2A 0.9000 no
N41A H41A 0.9200 no
N41A H42A 0.8300 no
N2 C2 1.471(5) no
C4A C42A 1.492(4) no
C4A C5A 1.383(5) no
C5A C6A 1.379(6) no
C6A C62A 1.499(5) no
C11A C21A 1.396(4) no
C11A C61A 1.389(4) no
C21A C31A 1.369(4) no
C31A C41A 1.408(4) no
C41A C51A 1.414(4) no
C51A C61A 1.369(4) no
C5A H5A 0.9300 no
C21A H21A 0.9300 no
C31A H31A 0.9300 no
C42A H45A 0.9600 no
C42A H43A 0.9600 no
C42A H44A 0.9600 no
C51A H51A 0.9300 no
C61A H61A 0.9300 no
C62A H62A 0.9600 no
C62A H63A 0.9600 no
C62A H64A 0.9600 no
C1 C6 1.375(5) no
C1 C11 1.499(4) no
C1 C2 1.389(5) no
C2 C3 1.386(4) no
C3 C4 1.376(6) no
C4 C5 1.365(8) no
C5 C6 1.390(6) no
C3 H3 0.9300 no
C4 H4 0.9300 no
C5 H5 0.9300 no
C6 H6 0.9300 no

loop_
_geom_hbond_atom_site_label_D
_geom_hbond_atom_site_label_H
_geom_hbond_atom_site_label_A
_geom_hbond_site_symmetry_A
_geom_hbond_distance_DH
_geom_hbond_distance_HA
_geom_hbond_distance_DA
_geom_hbond_angle_DHA
_geom_hbond_publ_flag
O12 H12 N1A . 0.90 1.77 2.671(4) 180 yes
N2A H2A O11 . 0.90 2.01 2.862(4) 158 yes
N41A H41A O11A 4_565 0.92 2.18 2.990(3) 147 yes
N41A H42A O12A 1_545 0.83 2.24 2.973(3) 146 yes
C3 H3 O12A 3_545 0.93 2.54 3.289(4) 138 no
C21A H21A O12A . 0.93 2.55 2.915(4) 104 no
C31A H31A O11A 4_565 0.93 2.49 3.250(4) 139 no
C51A H51A O12A 1_545 0.93 2.57 3.230(4) 129 no

loop_
_geom_torsion_atom_site_label_1
_geom_torsion_atom_site_label_2
_geom_torsion_atom_site_label_3
_geom_torsion_atom_site_label_4
_geom_torsion
_geom_torsion_publ_flag
O11A S1A N2A C2A 172.1(2) no
O12A S1A N2A C2A -61.5(3) no
C11A S1A N2A C2A 56.6(3) no
O11A S1A C11A C21A 145.0(3) no
O11A S1A C11A C61A -34.6(3) no
O12A S1A C11A C21A 13.0(3) no
O12A S1A C11A C61A -166.6(3) no
N2A S1A C11A C21A -104.5(3) no
N2A S1A C11A C61A 75.9(3) no
O24 O21 N2 O23 -106(6) no
O24 O21 N2 C2 102(6) no
O24 O21 N2 O22 -74(7) no
O23 O22 N2 C2 127.6(15) no
O23 O22 N2 O21 -56(3) no
O23 O22 N2 O24 -82(3) no
O22 O23 N2 C2 -69.3(18) no
O22 O23 N2 O24 120(2) no
O22 O23 N2 O21 142.5(18) no
O21 O24 N2 O22 124(5) no
O21 O24 N2 O23 83(6) no
O21 O24 N2 C2 -88(6) no
C2A N1A C6A C62A 178.9(4) no
C6A N1A C2A N2A -179.3(3) no
C6A N1A C2A N3A 0.5(5) no
C2A N1A C6A C5A -1.7(5) no
S1A N2A C2A N1A -170.5(2) no
S1A N2A C2A N3A 9.7(4) no
C4A N3A C2A N2A -178.5(3) no
C2A N3A C4A C5A -2.9(5) no
C4A N3A C2A N1A 1.8(5) no
C2A N3A C4A C42A 176.1(3) no
O21 N2 C2 C3 115.3(15) no
O22 N2 C2 C1 117.1(7) no
O21 N2 C2 C1 -60.0(15) no
O23 N2 C2 C3 -31.7(11) no
O24 N2 C2 C1 -36.8(15) no
O24 N2 C2 C3 138.5(14) no
O22 N2 C2 C3 -67.6(7) no
O23 N2 C2 C1 153.1(9) no
C42A C4A C5A C6A -177.1(4) no
N3A C4A C5A C6A 1.8(5) no
C4A C5A C6A N1A 0.5(6) no
C4A C5A C6A C62A 180.0(4) no
C61A C11A C21A C31A -0.3(5) no
S1A C11A C61A C51A -178.9(3) no
S1A C11A C21A C31A -179.8(3) no
C21A C11A C61A C51A 1.5(5) no
C11A C21A C31A C41A -1.2(5) no
C21A C31A C41A N41A -176.6(3) no
C21A C31A C41A C51A 1.5(5) no
C31A C41A C51A C61A -0.2(5) no
N41A C41A C51A C61A 177.9(3) no
C41A C51A C61A C11A -1.3(5) no
C6 C1 C2 N2 173.8(4) no
C6 C1 C2 C3 -1.2(6) no
C11 C1 C2 N2 -10.5(6) no
C11 C1 C2 C3 174.5(4) no
C2 C1 C6 C5 0.6(6) no
C11 C1 C6 C5 -175.6(4) no
C2 C1 C11 O11 149.7(4) no
C2 C1 C11 O12 -30.9(5) no
C6 C1 C11 O11 -34.5(5) no
C6 C1 C11 O12 144.8(4) no
N2 C2 C3 C4 -175.0(4) no
C1 C2 C3 C4 0.2(6) no
C2 C3 C4 C5 1.6(7) no
C3 C4 C5 C6 -2.3(8) no
C4 C5 C6 C1 1.2(8) no
